data_4332648
loop_
_publ_author_name
'Liu, Shuxia'
'Li, Dehui'
'Xie, Linhua'
'Cheng, Haiyan'
'Zhao, Xinyu'
'Su, Zhongmin'

_publ_section_title
;
 Two-Dimensional Lanthanide Heteropolyvanadates of Manganese(IV) and
 Nickel(IV) Containing Two Types of Heteropoly Anions with 1:13 and 1:12
 Stoichiometry
;
_journal_issue 20
_journal_name_full 'Inorganic Chemistry'
_journal_page_first 8036
_journal_page_last 8040
_journal_paper_doi 10.1021/ic060623z
_journal_volume 45
_journal_year 2006
_chemical_formula_sum 'H113 La6 Mn2 O132 V25'
_chemical_formula_weight 4442.74
_chemical_name_systematic
; 
 ? 
;
_space_group_IT_number 2
_symmetry_cell_setting triclinic
_symmetry_space_group_name_Hall '-P 1'
_symmetry_space_group_name_H-M 'P -1'
_atom_sites_solution_hydrogens geom
_atom_sites_solution_primary direct
_atom_sites_solution_secondary difmap
_audit_creation_method SHELXL-97
_cell_angle_alpha 85.65(3)
_cell_angle_beta 78.29(3)
_cell_angle_gamma 89.66(3)
_cell_formula_units_Z 2
_cell_length_a 13.269(3)
_cell_length_b 15.855(3)
_cell_length_c 29.942(6)
_cell_measurement_temperature 293(2)
_cell_volume 6150(2)
_computing_cell_refinement 'Bruker XSCANS'
_computing_data_collection 'Bruker XSCANS'
_computing_data_reduction 'Bruker SHELXTL'
_computing_molecular_graphics 'Bruker SHELXTL'
_computing_publication_material 'Bruker SHELXTL'
_computing_structure_refinement 'SHELXL-97 (Sheldrick, 1997)'
_computing_structure_solution 'SHELXS-97 (Sheldrick, 1990)'
_diffrn_ambient_temperature 293(2)
_diffrn_measured_fraction_theta_full 0.970
_diffrn_measured_fraction_theta_max 0.970
_diffrn_measurement_device_type 'Bruker P4'
_diffrn_measurement_method '\w scans'
_diffrn_radiation_monochromator graphite
_diffrn_radiation_source 'fine-focus sealed tube'
_diffrn_radiation_type MoK\a
_diffrn_radiation_wavelength 0.71073
_diffrn_reflns_av_R_equivalents 0.1147
_diffrn_reflns_av_sigmaI/netI 0.1567
_diffrn_reflns_limit_h_max 15
_diffrn_reflns_limit_h_min -15
_diffrn_reflns_limit_k_max 18
_diffrn_reflns_limit_k_min -18
_diffrn_reflns_limit_l_max 35
_diffrn_reflns_limit_l_min -35
_diffrn_reflns_number 48056
_diffrn_reflns_theta_full 25.00
_diffrn_reflns_theta_max 25.00
_diffrn_reflns_theta_min 2.99
_exptl_absorpt_coefficient_mu 4.156
_exptl_absorpt_correction_type none
_exptl_crystal_colour orange
_exptl_crystal_density_diffrn 2.399
_exptl_crystal_density_method 'not measured'
_exptl_crystal_description block
_exptl_crystal_F_000 4272
_exptl_crystal_size_max 0.27
_exptl_crystal_size_mid 0.17
_exptl_crystal_size_min 0.16
_refine_diff_density_max 1.056
_refine_diff_density_min -0.972
_refine_diff_density_rms 0.217
_refine_ls_extinction_method none
_refine_ls_goodness_of_fit_ref 0.947
_refine_ls_hydrogen_treatment undef
_refine_ls_matrix_type full
_refine_ls_number_parameters 1210
_refine_ls_number_reflns 21019
_refine_ls_number_restraints 0
_refine_ls_restrained_S_all 0.947
_refine_ls_R_factor_all 0.1124
_refine_ls_R_factor_gt 0.0641
_refine_ls_shift/su_max 0.004
_refine_ls_shift/su_mean 0.000
_refine_ls_structure_factor_coef Fsqd
_refine_ls_weighting_details 'calc w=1/[\s^2^(Fo^2^)+(0.0378P)^2^+0.0000P] where P=(Fo^2^+2Fc^2^)/3'
_refine_ls_weighting_scheme calc
_refine_ls_wR_factor_gt 0.1166
_refine_ls_wR_factor_ref 0.1288
_reflns_number_gt 12275
_reflns_number_total 21019
_reflns_threshold_expression >2sigma(I)
_cod_data_source_file ic060623zsup1.cif
_cod_data_source_block lamnv
_cod_depositor_comments
;
The following automatic conversions were performed:

'_symmetry_cell_setting' value 'Triclinic' changed to 'triclinic'
according to /home/saulius/struct/CIF-dictionaries/cif_core.dic
dictionary named 'cif_core.dic' version 2.4.2 from 2011-04-26.

Automatic conversion script
Id: cif_fix_values 1891 2012-01-12 08:04:46Z andrius 
;
_cod_original_sg_symbol_H-M P-1
_cod_database_code 4332648

loop_
_symmetry_equiv_pos_as_xyz
'x, y, z'
'-x, -y, -z'

loop_
_atom_site_label
_atom_site_type_symbol
_atom_site_fract_x
_atom_site_fract_y
_atom_site_fract_z
_atom_site_U_iso_or_equiv
_atom_site_adp_type
_atom_site_occupancy
_atom_site_symmetry_multiplicity
_atom_site_calc_flag
_atom_site_refinement_flags
La1 La 0.65599(5) 0.35210(4) 0.13935(2) 0.01611(16) Uani 1 1 d .
La2 La 0.90630(6) 0.28507(4) 0.38193(2) 0.01883(16) Uani 1 1 d .
La3 La 1.18614(5) 0.24345(4) 0.58185(2) 0.01625(16) Uani 1 1 d .
La4 La 1.35870(5) 0.58147(4) 0.38248(2) 0.01858(16) Uani 1 1 d .
La5 La 0.82636(6) 0.71524(4) -0.04269(3) 0.02266(18) Uani 1 1 d .
La6 La 0.70264(7) 0.27897(4) -0.11468(3) 0.02882(19) Uani 1 1 d .
Mn1 Mn 0.75107(14) -0.01225(9) 0.24190(6) 0.0135(4) Uani 1 1 d .
Mn2 Mn 1.0000 0.5000 0.5000 0.0109(5) Uani 1 2 d S
Mn3 Mn 0.5000 0.5000 0.0000 0.0124(5) Uani 1 2 d S
V1 V 1.03702(17) -0.00516(12) 0.15323(7) 0.0238(5) Uani 1 1 d .
V2 V 0.86651(17) -0.14347(11) 0.18279(7) 0.0206(5) Uani 1 1 d .
V3 V 0.96620(16) -0.05341(11) 0.25859(7) 0.0179(5) Uani 1 1 d .
V4 V 0.91367(16) 0.12889(11) 0.21367(7) 0.0173(5) Uani 1 1 d .
V5 V 0.81485(17) 0.03150(12) 0.13933(7) 0.0220(5) Uani 1 1 d .
V6 V 0.45370(17) -0.02651(13) 0.32237(8) 0.0259(5) Uani 1 1 d .
V7 V 0.67241(16) -0.06414(11) 0.34336(7) 0.0174(5) Uani 1 1 d .
V8 V 0.59090(16) -0.15337(11) 0.26246(7) 0.0205(5) Uani 1 1 d .
V9 V 0.54153(17) 0.02120(12) 0.21878(7) 0.0223(5) Uani 1 1 d .
V10 V 0.61928(16) 0.11776(11) 0.29900(7) 0.0195(5) Uani 1 1 d .
V11 V 0.80337(17) -0.20028(11) 0.28643(7) 0.0188(5) Uani 1 1 d .
V12 V 0.84052(16) 0.08159(11) 0.31922(7) 0.0188(5) Uani 1 1 d .
V13 V 0.69532(16) 0.17114(11) 0.19498(7) 0.0199(5) Uani 1 1 d .
V14 V 1.11013(15) 0.44443(10) 0.40345(6) 0.0140(4) Uani 1 1 d .
V15 V 1.22620(15) 0.42928(11) 0.48610(7) 0.0152(4) Uani 1 1 d .
V16 V 1.03940(15) 0.30677(11) 0.48492(7) 0.0145(4) Uani 1 1 d .
V17 V 1.11472(15) 0.48271(11) 0.58297(6) 0.0134(4) Uani 1 1 d .
V18 V 0.92990(15) 0.36137(11) 0.58203(6) 0.0130(4) Uani 1 1 d .
V19 V 0.81309(15) 0.37778(11) 0.49988(7) 0.0142(4) Uani 1 1 d .
V20 V 0.57031(15) 0.64991(11) -0.07532(7) 0.0150(4) Uani 1 1 d .
V21 V 0.71904(15) 0.49803(11) -0.06567(7) 0.0154(4) Uani 1 1 d .
V22 V 0.54959(16) 0.67943(11) 0.02900(7) 0.0165(4) Uani 1 1 d .
V23 V 0.70076(15) 0.52467(11) 0.03909(7) 0.0147(4) Uani 1 1 d .
V24 V 0.48308(15) 0.52947(11) 0.10407(7) 0.0152(4) Uani 1 1 d .
V25 V 0.64858(15) 0.34645(11) 0.01027(7) 0.0145(4) Uani 1 1 d .
O1 O 0.3428(7) -0.0303(6) 0.3552(3) 0.040(3) Uani 1 1 d .
O2 O 0.4719(6) -0.1353(5) 0.3037(3) 0.031(2) Uani 1 1 d .
O3 O 0.5428(6) -0.0594(4) 0.3659(3) 0.023(2) Uani 1 1 d .
O4 O 0.4302(6) 0.0138(4) 0.2667(3) 0.024(2) Uani 1 1 d .
O5 O 0.4980(6) 0.0871(5) 0.3303(3) 0.026(2) Uani 1 1 d .
O6 O 0.5759(7) -0.2486(5) 0.2526(3) 0.030(2) Uani 1 1 d .
O7 O 0.5470(6) -0.0927(5) 0.2157(3) 0.024(2) Uani 1 1 d .
O8 O 0.4947(7) 0.0530(5) 0.1760(3) 0.037(3) Uani 1 1 d .
O9 O 0.5772(6) 0.1309(4) 0.2403(3) 0.0209(19) Uani 1 1 d .
O10 O 0.6315(7) 0.2133(4) 0.3101(3) 0.028(2) Uani 1 1 d .
O11 O 0.6946(6) 0.0578(4) 0.3410(3) 0.0199(19) Uani 1 1 d .
O12 O 0.6653(6) -0.1681(4) 0.3144(2) 0.0159(18) Uani 1 1 d .
O13 O 0.7830(7) -0.2926(5) 0.2693(3) 0.033(2) Uani 1 1 d .
O14 O 0.8099(6) -0.0489(4) 0.2921(3) 0.0185(19) Uani 1 1 d .
O15 O 0.8850(7) 0.0321(4) 0.3601(3) 0.027(2) Uani 1 1 d .
O16 O 0.8489(7) 0.1823(4) 0.3277(3) 0.023(2) Uani 1 1 d .
O17 O 0.7151(6) 0.2663(4) 0.2087(3) 0.024(2) Uani 1 1 d .
O18 O 0.6460(7) 0.1926(4) 0.1495(3) 0.026(2) Uani 1 1 d .
O19 O 0.9259(7) 0.2242(5) 0.2243(3) 0.029(2) Uani 1 1 d .
O20 O 0.8335(6) 0.1411(4) 0.1667(3) 0.0210(19) Uani 1 1 d .
O21 O 0.7649(8) 0.0632(5) 0.0973(3) 0.035(2) Uani 1 1 d .
O22 O 0.8060(6) -0.0837(4) 0.1408(3) 0.0220(19) Uani 1 1 d .
O23 O 0.8550(7) -0.2388(5) 0.1720(3) 0.033(2) Uani 1 1 d .
O24 O 0.9210(7) -0.1597(4) 0.2412(3) 0.0215(19) Uani 1 1 d .
O25 O 1.0168(7) -0.0854(4) 0.3006(3) 0.028(2) Uani 1 1 d .
O26 O 0.9495(6) 0.0682(4) 0.2674(3) 0.0175(18) Uani 1 1 d .
O27 O 0.9959(7) -0.1162(5) 0.1521(3) 0.026(2) Uani 1 1 d .
O28 O 1.0685(6) -0.0394(5) 0.2136(3) 0.026(2) Uani 1 1 d .
O29 O 1.0279(7) 0.1083(4) 0.1763(3) 0.023(2) Uani 1 1 d .
O30 O 0.9532(7) 0.0341(5) 0.1153(3) 0.030(2) Uani 1 1 d .
O31 O 1.1485(7) -0.0025(5) 0.1216(3) 0.036(2) Uani 1 1 d .
O32 O 1.0056(6) 0.2527(4) 0.4453(3) 0.0192(19) Uani 1 1 d .
O33 O 0.8006(6) 0.3169(4) 0.4591(3) 0.0178(18) Uani 1 1 d .
O34 O 1.0673(6) 0.3774(4) 0.3730(3) 0.0166(18) Uani 1 1 d .
O35 O 1.2223(6) 0.4777(5) 0.3732(3) 0.0179(18) Uani 1 1 d .
O36 O 1.3284(6) 0.4647(4) 0.4478(3) 0.0177(18) Uani 1 1 d .
O37 O 1.1579(6) 0.3659(4) 0.4472(2) 0.0154(18) Uani 1 1 d .
O38 O 0.9693(6) 0.4245(4) 0.4586(3) 0.0143(17) Uani 1 1 d .
O39 O 0.9080(6) 0.3115(4) 0.5280(2) 0.0154(18) Uani 1 1 d .
O40 O 1.1005(6) 0.2394(4) 0.5140(3) 0.0198(19) Uani 1 1 d .
O41 O 1.0664(6) 0.4124(4) 0.5292(2) 0.0146(17) Uani 1 1 d .
O42 O 1.2710(6) 0.3496(4) 0.5158(3) 0.0177(18) Uani 1 1 d .
O43 O 1.0003(6) 0.2880(4) 0.6022(3) 0.0187(18) Uani 1 1 d .
O44 O 0.9726(6) 0.4581(4) 0.6093(2) 0.0141(17) Uani 1 1 d .
O45 O 0.7800(6) 0.4860(4) 0.4707(3) 0.0141(17) Uani 1 1 d .
O46 O 0.6889(7) 0.3095(5) 0.0564(3) 0.025(2) Uani 1 1 d .
O47 O 0.7367(6) 0.4716(4) 0.0832(3) 0.0188(19) Uani 1 1 d .
O48 O 0.5384(6) 0.4778(4) 0.1425(3) 0.0220(19) Uani 1 1 d .
O49 O 0.5125(5) 0.2976(4) 0.0240(2) 0.0133(17) Uani 1 1 d .
O50 O 0.7047(6) 0.2869(4) -0.0298(3) 0.0208(19) Uani 1 1 d .
O51 O 0.7378(6) 0.4453(4) -0.0069(3) 0.0167(18) Uani 1 1 d .
O52 O 0.7929(6) 0.5954(4) 0.0196(3) 0.023(2) Uani 1 1 d .
O53 O 0.5562(6) 0.4471(4) 0.0481(3) 0.0177(18) Uani 1 1 d .
O54 O 0.5997(6) 0.5981(4) 0.0721(3) 0.0174(18) Uani 1 1 d .
O55 O 0.4299(6) 0.5780(4) 0.0398(2) 0.0121(17) Uani 1 1 d .
O56 O 0.6571(6) 0.7346(5) 0.0115(3) 0.024(2) Uani 1 1 d .
O57 O 0.6727(6) 0.7088(5) -0.0827(3) 0.025(2) Uani 1 1 d .
O58 O 0.8089(6) 0.5717(4) -0.0748(3) 0.0197(18) Uani 1 1 d .
O59 O 0.7663(6) 0.4223(4) -0.0977(3) 0.0207(19) Uani 1 1 d .
O60 O 0.6267(6) 0.5495(4) -0.1029(2) 0.0165(17) Uani 1 1 d .
O61 O 0.7076(6) 0.3618(5) 0.5396(3) 0.0211(19) Uani 1 1 d .
O62 O 1.1273(6) 0.5285(4) 0.4595(2) 0.0112(16) Uani 1 1 d .
O63 O 0.8146(6) 0.3479(5) 0.6137(3) 0.026(2) Uani 1 1 d .
O64 O 1.1356(6) 0.5583(4) 0.6157(3) 0.0162(18) Uani 1 1 d .
O65 O 0.4147(7) 0.6012(4) 0.1327(3) 0.027(2) Uani 1 1 d .
O66 O 0.4764(7) 0.7388(4) 0.0649(3) 0.025(2) Uani 1 1 d .
O67 O 0.5089(6) 0.6871(4) -0.1158(3) 0.0169(18) Uani 1 1 d .
O68 O 0.7648(5) 0.1031(4) 0.2546(3) 0.0128(17) Uani 1 1 d .
O69 O 0.7387(6) -0.1283(4) 0.2313(3) 0.0192(19) Uani 1 1 d .
O70 O 0.3856(5) 0.4260(4) 0.0162(3) 0.0134(17) Uani 1 1 d .
O71 O 0.8801(6) -0.0075(4) 0.2033(2) 0.0152(17) Uani 1 1 d .
O72 O 0.6921(6) 0.0306(4) 0.1916(2) 0.0129(17) Uani 1 1 d .
O73 O 0.6223(6) -0.0187(4) 0.2786(2) 0.0129(17) Uani 1 1 d .
O74 O 1.1678(6) 0.3980(4) 0.6032(3) 0.0177(18) Uani 1 1 d .
O75 O 0.7226(6) -0.1005(4) 0.3852(3) 0.0227(19) Uani 1 1 d .
O76 O 0.8520(6) -0.2193(5) 0.3323(3) 0.025(2) Uani 1 1 d .
O1W O 0.8454(7) 0.3104(5) 0.1190(3) 0.039(2) Uani 1 1 d .
O2W O 0.7307(8) 0.4500(5) 0.1863(4) 0.049(3) Uani 1 1 d .
O3W O 0.7201(8) 0.3084(5) 0.3735(4) 0.044(3) Uani 1 1 d .
O4W O 0.8465(9) 0.1453(5) 0.4257(3) 0.045(3) Uani 1 1 d .
O5W O 1.0599(9) 0.1958(7) 0.3511(4) 0.063(3) Uani 1 1 d .
O6W O 1.0752(7) 0.1116(4) 0.5908(3) 0.032(2) Uani 1 1 d .
O7W O 1.3088(9) 0.1663(6) 0.5210(3) 0.050(3) Uani 1 1 d .
O8W O 1.3544(7) 0.2760(5) 0.6048(3) 0.031(2) Uani 1 1 d .
O9W O 1.4521(8) 0.4492(5) 0.3562(4) 0.052(3) Uani 1 1 d .
O10W O 1.3288(8) 0.6102(7) 0.3005(3) 0.052(3) Uani 1 1 d .
O11W O 1.5322(8) 0.6162(6) 0.3240(3) 0.051(3) Uani 1 1 d .
O12W O 1.3905(7) 0.7421(5) 0.3749(3) 0.041(3) Uani 1 1 d .
O13W O 1.5119(6) 0.5866(4) 0.4237(3) 0.026(2) Uani 1 1 d .
O14W O 0.8659(8) 0.7571(6) 0.0322(3) 0.047(3) Uani 1 1 d .
O15W O 0.7691(8) 0.8681(5) -0.0521(4) 0.049(3) Uani 1 1 d .
O16W O 0.9854(7) 0.8170(5) -0.0578(3) 0.044(3) Uani 1 1 d .
O17W O 0.8901(10) 0.7411(6) -0.1286(3) 0.059(3) Uani 1 1 d .
O18W O 0.9981(7) 0.6297(6) -0.0465(4) 0.047(3) Uani 1 1 d .
O19W O 0.9445(11) 0.3443(7) 0.2981(4) 0.070(4) Uani 1 1 d .
O20W O 0.8921(9) 0.2564(7) -0.1039(4) 0.068(4) Uani 1 1 d .
O21W O 0.6922(12) 0.1257(6) -0.0809(4) 0.081(5) Uani 1 1 d .
O22W O 0.7995(12) 0.1832(8) -0.1741(4) 0.090(5) Uani 1 1 d .
O23W O 0.5837(10) 0.2257(7) -0.1651(4) 0.069(4) Uani 1 1 d .
O24W O 0.7897(11) 0.3618(7) -0.1902(4) 0.080(4) Uani 1 1 d .
O25W O 0.5112(8) 0.3368(7) 0.2111(4) 0.057(3) Uani 1 1 d .

loop_
_atom_site_aniso_label
_atom_site_aniso_U_11
_atom_site_aniso_U_22
_atom_site_aniso_U_33
_atom_site_aniso_U_23
_atom_site_aniso_U_13
_atom_site_aniso_U_12
La1 0.0185(4) 0.0132(3) 0.0172(4) 0.0018(3) -0.0060(3) 0.0032(3)
La2 0.0238(4) 0.0177(3) 0.0171(4) -0.0045(3) -0.0077(3) -0.0010(3)
La3 0.0190(4) 0.0148(3) 0.0157(4) 0.0021(3) -0.0066(3) 0.0008(3)
La4 0.0168(4) 0.0207(3) 0.0176(4) 0.0017(3) -0.0031(3) -0.0011(3)
La5 0.0191(4) 0.0208(3) 0.0277(4) 0.0083(3) -0.0074(3) -0.0050(3)
La6 0.0411(5) 0.0259(4) 0.0196(4) -0.0061(3) -0.0056(4) 0.0206(3)
Mn1 0.0163(10) 0.0110(8) 0.0139(9) -0.0007(7) -0.0046(8) 0.0019(7)
Mn2 0.0094(13) 0.0104(11) 0.0136(13) 0.0009(9) -0.0044(10) 0.0005(9)
Mn3 0.0132(13) 0.0104(11) 0.0132(13) -0.0013(9) -0.0019(11) 0.0041(9)
V1 0.0233(13) 0.0229(10) 0.0224(12) 0.0046(9) -0.0001(10) 0.0055(9)
V2 0.0312(13) 0.0149(9) 0.0154(11) -0.0026(8) -0.0032(10) 0.0035(9)
V3 0.0201(12) 0.0154(9) 0.0182(11) 0.0000(8) -0.0041(9) 0.0034(8)
V4 0.0185(11) 0.0126(9) 0.0197(11) 0.0030(8) -0.0025(9) -0.0022(8)
V5 0.0298(13) 0.0208(10) 0.0142(11) 0.0030(8) -0.0032(10) 0.0043(9)
V6 0.0191(12) 0.0281(11) 0.0273(13) 0.0044(10) 0.0005(10) -0.0015(9)
V7 0.0243(12) 0.0130(9) 0.0136(11) 0.0012(8) -0.0017(9) -0.0023(8)
V8 0.0228(12) 0.0150(9) 0.0254(12) 0.0000(9) -0.0096(10) -0.0045(9)
V9 0.0219(12) 0.0204(10) 0.0261(12) 0.0035(9) -0.0102(10) 0.0002(9)
V10 0.0221(12) 0.0147(9) 0.0207(11) -0.0009(8) -0.0023(10) 0.0069(8)
V11 0.0280(13) 0.0140(9) 0.0152(11) -0.0002(8) -0.0064(10) 0.0043(9)
V12 0.0238(12) 0.0148(9) 0.0199(11) -0.0033(8) -0.0082(10) -0.0024(9)
V13 0.0242(12) 0.0136(9) 0.0217(12) 0.0034(8) -0.0059(10) 0.0018(8)
V14 0.0183(11) 0.0118(9) 0.0124(10) -0.0008(8) -0.0040(9) 0.0004(8)
V15 0.0148(11) 0.0167(9) 0.0150(11) -0.0007(8) -0.0054(9) -0.0002(8)
V16 0.0173(11) 0.0128(9) 0.0144(10) -0.0010(8) -0.0056(9) 0.0021(8)
V17 0.0133(11) 0.0151(9) 0.0128(10) 0.0015(8) -0.0061(9) -0.0029(8)
V18 0.0141(11) 0.0133(9) 0.0113(10) 0.0028(8) -0.0033(8) -0.0014(8)
V19 0.0144(11) 0.0128(9) 0.0156(11) 0.0004(8) -0.0041(9) -0.0032(8)
V20 0.0146(11) 0.0130(9) 0.0171(11) 0.0033(8) -0.0043(9) -0.0001(8)
V21 0.0134(11) 0.0179(9) 0.0131(10) 0.0038(8) -0.0006(9) 0.0063(8)
V22 0.0192(11) 0.0121(9) 0.0194(11) 0.0002(8) -0.0074(9) -0.0005(8)
V23 0.0145(11) 0.0122(9) 0.0179(11) 0.0017(8) -0.0053(9) 0.0011(8)
V24 0.0167(11) 0.0147(9) 0.0130(10) 0.0000(8) -0.0008(9) 0.0048(8)
V25 0.0155(11) 0.0138(9) 0.0139(10) -0.0014(8) -0.0029(9) 0.0061(8)
O1 0.017(5) 0.054(6) 0.046(6) 0.009(5) -0.003(5) -0.011(4)
O2 0.022(5) 0.029(5) 0.039(6) 0.014(4) -0.010(4) -0.013(4)
O3 0.025(5) 0.023(4) 0.022(5) 0.004(4) -0.007(4) -0.008(4)
O4 0.014(5) 0.018(4) 0.040(6) 0.008(4) -0.009(4) -0.002(3)
O5 0.018(5) 0.031(4) 0.025(5) -0.010(4) 0.007(4) 0.005(4)
O6 0.048(6) 0.020(4) 0.028(5) -0.009(4) -0.017(5) -0.009(4)
O7 0.020(5) 0.025(4) 0.033(5) -0.001(4) -0.017(4) -0.001(4)
O8 0.042(6) 0.031(5) 0.045(6) 0.013(4) -0.027(5) -0.001(4)
O9 0.017(5) 0.018(4) 0.026(5) 0.005(4) -0.005(4) 0.007(3)
O10 0.038(6) 0.017(4) 0.038(6) -0.009(4) -0.023(5) 0.004(4)
O11 0.016(5) 0.025(4) 0.022(5) -0.002(4) -0.009(4) -0.002(3)
O12 0.025(5) 0.011(4) 0.010(4) 0.007(3) -0.004(4) -0.001(3)
O13 0.047(6) 0.026(4) 0.031(6) -0.003(4) -0.016(5) -0.002(4)
O14 0.019(5) 0.010(4) 0.026(5) 0.005(3) -0.005(4) 0.003(3)
O15 0.033(6) 0.014(4) 0.034(5) -0.002(4) -0.010(4) 0.006(4)
O16 0.034(5) 0.022(4) 0.017(5) -0.006(3) -0.014(4) 0.005(4)
O17 0.030(5) 0.009(4) 0.031(5) 0.009(4) -0.003(4) 0.001(3)
O18 0.035(6) 0.014(4) 0.025(5) 0.002(4) 0.001(4) 0.001(4)
O19 0.029(5) 0.025(4) 0.032(5) 0.000(4) -0.007(4) -0.004(4)
O20 0.018(5) 0.022(4) 0.021(5) 0.006(4) -0.004(4) 0.003(3)
O21 0.053(7) 0.038(5) 0.017(5) 0.003(4) -0.017(5) 0.012(5)
O22 0.024(5) 0.027(4) 0.014(4) 0.003(3) -0.002(4) 0.009(4)
O23 0.041(6) 0.032(5) 0.028(5) -0.012(4) -0.011(5) 0.000(4)
O24 0.035(5) 0.012(4) 0.021(5) -0.003(3) -0.015(4) 0.008(3)
O25 0.035(6) 0.017(4) 0.032(5) 0.009(4) -0.010(4) -0.007(4)
O26 0.022(5) 0.008(3) 0.027(5) -0.005(3) -0.015(4) 0.001(3)
O27 0.035(6) 0.025(4) 0.021(5) -0.012(4) -0.006(4) 0.019(4)
O28 0.022(5) 0.024(4) 0.028(5) 0.000(4) 0.001(4) 0.006(4)
O29 0.031(5) 0.018(4) 0.020(5) -0.003(3) -0.005(4) -0.003(4)
O30 0.033(6) 0.024(4) 0.025(5) 0.012(4) 0.008(4) -0.003(4)
O31 0.035(6) 0.041(5) 0.029(6) 0.002(4) -0.003(5) 0.006(4)
O32 0.024(5) 0.014(4) 0.021(5) -0.002(3) -0.005(4) -0.004(3)
O33 0.027(5) 0.010(4) 0.017(4) -0.002(3) -0.006(4) -0.001(3)
O34 0.013(4) 0.015(4) 0.023(5) 0.000(3) -0.006(4) -0.002(3)
O35 0.011(4) 0.033(4) 0.011(4) -0.003(3) -0.005(3) -0.005(3)
O36 0.015(4) 0.020(4) 0.019(4) -0.002(3) -0.004(4) -0.008(3)
O37 0.029(5) 0.010(3) 0.008(4) 0.005(3) -0.007(4) -0.006(3)
O38 0.011(4) 0.015(4) 0.016(4) 0.002(3) -0.001(3) -0.003(3)
O39 0.018(4) 0.015(4) 0.014(4) 0.004(3) -0.007(4) -0.011(3)
O40 0.017(5) 0.016(4) 0.026(5) 0.006(3) -0.005(4) -0.002(3)
O41 0.012(4) 0.015(4) 0.013(4) 0.006(3) 0.003(3) -0.002(3)
O42 0.028(5) 0.007(3) 0.017(4) 0.004(3) -0.006(4) -0.002(3)
O43 0.025(5) 0.022(4) 0.010(4) -0.002(3) -0.004(4) -0.001(4)
O44 0.020(5) 0.013(4) 0.008(4) 0.005(3) -0.004(3) -0.005(3)
O45 0.011(4) 0.012(3) 0.022(4) -0.002(3) -0.009(4) -0.008(3)
O46 0.027(5) 0.027(4) 0.019(5) 0.000(4) -0.004(4) 0.008(4)
O47 0.023(5) 0.011(4) 0.022(5) 0.013(3) -0.006(4) -0.005(3)
O48 0.033(5) 0.016(4) 0.018(5) 0.005(3) -0.008(4) 0.009(4)
O49 0.007(4) 0.016(4) 0.016(4) 0.003(3) -0.002(3) 0.002(3)
O50 0.018(5) 0.024(4) 0.019(5) 0.000(3) -0.002(4) 0.008(3)
O51 0.016(4) 0.014(4) 0.019(4) 0.000(3) -0.003(4) 0.003(3)
O52 0.021(5) 0.015(4) 0.033(5) 0.002(4) -0.005(4) -0.007(3)
O53 0.018(5) 0.014(4) 0.021(5) 0.007(3) -0.006(4) -0.002(3)
O54 0.021(5) 0.016(4) 0.014(4) -0.004(3) -0.001(4) 0.000(3)
O55 0.012(4) 0.012(3) 0.015(4) -0.002(3) -0.008(3) 0.004(3)
O56 0.029(5) 0.027(4) 0.019(5) -0.004(4) -0.012(4) -0.008(4)
O57 0.022(5) 0.024(4) 0.032(5) 0.008(4) -0.017(4) -0.001(4)
O58 0.015(5) 0.027(4) 0.018(5) -0.003(3) -0.005(4) -0.001(3)
O59 0.018(5) 0.025(4) 0.017(5) -0.003(3) 0.003(4) 0.010(3)
O60 0.022(5) 0.017(4) 0.009(4) -0.005(3) 0.001(4) 0.009(3)
O61 0.016(5) 0.029(4) 0.019(5) -0.002(4) -0.005(4) 0.002(4)
O62 0.014(4) 0.012(3) 0.008(4) -0.004(3) -0.003(3) 0.003(3)
O63 0.019(5) 0.026(4) 0.033(5) 0.008(4) -0.011(4) -0.010(4)
O64 0.022(5) 0.014(4) 0.016(4) -0.006(3) -0.008(4) -0.001(3)
O65 0.044(6) 0.017(4) 0.021(5) 0.000(3) -0.009(4) 0.004(4)
O66 0.040(6) 0.018(4) 0.017(5) -0.007(3) -0.006(4) 0.015(4)
O67 0.008(4) 0.020(4) 0.020(4) 0.003(3) 0.000(3) 0.006(3)
O68 0.007(4) 0.009(3) 0.021(4) 0.001(3) -0.003(3) 0.000(3)
O69 0.018(5) 0.015(4) 0.025(5) 0.005(3) -0.008(4) -0.002(3)
O70 0.007(4) 0.016(4) 0.019(4) -0.006(3) -0.006(3) 0.007(3)
O71 0.023(5) 0.008(3) 0.014(4) -0.004(3) -0.004(4) 0.005(3)
O72 0.024(5) 0.012(4) 0.003(4) -0.003(3) -0.002(3) 0.010(3)
O73 0.013(4) 0.015(4) 0.011(4) 0.002(3) -0.003(3) -0.003(3)
O74 0.021(5) 0.016(4) 0.015(4) 0.002(3) -0.002(4) -0.006(3)
O75 0.027(5) 0.023(4) 0.020(5) 0.000(3) -0.011(4) -0.003(4)
O76 0.028(5) 0.028(4) 0.019(5) 0.006(4) -0.006(4) -0.001(4)
O1W 0.025(6) 0.047(5) 0.041(6) 0.010(5) -0.002(5) 0.012(4)
O2W 0.063(8) 0.022(5) 0.072(8) -0.007(5) -0.040(7) 0.000(5)
O3W 0.040(6) 0.042(5) 0.057(7) -0.025(5) -0.023(6) 0.009(5)
O4W 0.075(8) 0.029(5) 0.035(6) -0.009(4) -0.021(6) 0.001(5)
O5W 0.050(8) 0.086(8) 0.067(8) -0.047(6) -0.029(7) 0.020(6)
O6W 0.042(6) 0.013(4) 0.045(6) 0.009(4) -0.019(5) -0.002(4)
O7W 0.069(8) 0.045(6) 0.030(6) 0.002(5) 0.005(5) 0.024(5)
O8W 0.035(6) 0.037(5) 0.025(5) 0.006(4) -0.014(4) -0.008(4)
O9W 0.059(8) 0.032(5) 0.062(8) -0.010(5) -0.005(6) 0.015(5)
O10W 0.056(8) 0.083(7) 0.015(5) 0.009(5) -0.009(5) 0.019(6)
O11W 0.041(7) 0.061(6) 0.041(7) 0.017(5) 0.008(5) -0.001(5)
O12W 0.041(6) 0.030(5) 0.047(6) 0.009(5) 0.001(5) -0.018(4)
O13W 0.010(4) 0.019(4) 0.046(6) 0.014(4) -0.005(4) -0.009(3)
O14W 0.044(7) 0.064(6) 0.040(6) -0.006(5) -0.021(5) -0.020(5)
O15W 0.048(7) 0.028(5) 0.066(8) 0.020(5) -0.009(6) -0.002(5)
O16W 0.044(7) 0.037(5) 0.047(7) 0.023(5) -0.007(5) -0.019(5)
O17W 0.092(10) 0.045(6) 0.032(6) -0.002(5) 0.007(6) -0.017(6)
O18W 0.010(5) 0.049(6) 0.080(8) 0.025(6) -0.016(5) -0.001(4)
O19W 0.109(11) 0.069(7) 0.029(7) -0.001(6) -0.009(7) -0.009(7)
O20W 0.044(8) 0.088(8) 0.077(9) -0.033(7) -0.016(7) 0.053(6)
O21W 0.156(14) 0.030(6) 0.060(8) -0.011(5) -0.026(9) 0.042(7)
O22W 0.144(14) 0.094(9) 0.051(8) -0.037(7) -0.052(9) 0.089(9)
O23W 0.080(10) 0.068(7) 0.066(9) -0.034(6) -0.021(7) 0.008(7)
O24W 0.105(12) 0.061(7) 0.057(9) 0.001(6) 0.021(8) 0.010(7)
O25W 0.035(7) 0.092(8) 0.036(7) 0.013(6) 0.008(5) 0.015(6)

loop_
_atom_type_symbol
_atom_type_description
_atom_type_scat_dispersion_real
_atom_type_scat_dispersion_imag
_atom_type_scat_source
O O 0.0106 0.0060 'International Tables Vol C Tables 4.2.6.8 and 6.1.1.4'
V V 0.3005 0.5294 'International Tables Vol C Tables 4.2.6.8 and 6.1.1.4'
Mn Mn 0.3368 0.7283 'International Tables Vol C Tables 4.2.6.8 and 6.1.1.4'
La La -0.2871 2.4523 'International Tables Vol C Tables 4.2.6.8 and 6.1.1.4'
H H 0.0000 0.0000 'International Tables Vol C Tables 4.2.6.8 and 6.1.1.4'

loop_
_geom_angle_atom_site_label_1
_geom_angle_atom_site_label_2
_geom_angle_atom_site_label_3
_geom_angle
_geom_angle_site_symmetry_1
_geom_angle_site_symmetry_3
O2W La1 O48 76.5(3) . .
O2W La1 O18 127.5(3) . .
O48 La1 O18 139.7(3) . .
O2W La1 O67 143.1(3) . 2_665
O48 La1 O67 70.2(2) . 2_665
O18 La1 O67 74.7(3) . 2_665
O2W La1 O47 75.1(3) . .
O48 La1 O47 69.2(3) . .
O18 La1 O47 141.4(3) . .
O67 La1 O47 106.3(2) 2_665 .
O2W La1 O1W 80.3(3) . .
O48 La1 O1W 142.5(3) . .
O18 La1 O1W 77.6(3) . .
O67 La1 O1W 136.5(3) 2_665 .
O47 La1 O1W 76.6(3) . .
O2W La1 O46 138.7(3) . .
O48 La1 O46 106.4(2) . .
O18 La1 O46 77.2(2) . .
O67 La1 O46 68.2(3) 2_665 .
O47 La1 O46 68.3(2) . .
O1W La1 O46 73.4(3) . .
O2W La1 O25W 82.6(4) . .
O48 La1 O25W 69.2(3) . .
O18 La1 O25W 81.5(3) . .
O67 La1 O25W 71.3(3) 2_665 .
O47 La1 O25W 136.2(3) . .
O1W La1 O25W 136.0(3) . .
O46 La1 O25W 137.9(3) . .
O2W La1 O17 69.5(3) . .
O48 La1 O17 127.5(3) . .
O18 La1 O17 58.2(3) . .
O67 La1 O17 120.4(2) 2_665 .
O47 La1 O17 133.2(2) . .
O1W La1 O17 68.3(3) . .
O46 La1 O17 125.6(2) . .
O25W La1 O17 67.8(3) . .
O5W La2 O33 137.8(3) . .
O5W La2 O4W 81.1(4) . .
O33 La2 O4W 72.3(3) . .
O5W La2 O32 71.8(3) . .
O33 La2 O32 68.6(3) . .
O4W La2 O32 69.7(3) . .
O5W La2 O64 137.2(3) . 2_766
O33 La2 O64 68.8(2) . 2_766
O4W La2 O64 139.4(3) . 2_766
O32 La2 O64 105.2(2) . 2_766
O5W La2 O3W 139.8(3) . .
O33 La2 O3W 71.8(3) . .
O4W La2 O3W 87.3(3) . .
O32 La2 O3W 138.6(3) . .
O64 La2 O3W 70.4(3) 2_766 .
O5W La2 O34 72.5(3) . .
O33 La2 O34 104.0(2) . .
O4W La2 O34 134.4(3) . .
O32 La2 O34 67.1(2) . .
O64 La2 O34 67.6(2) 2_766 .
O3W La2 O34 136.0(2) . .
O5W La2 O19W 80.3(4) . .
O33 La2 O19W 140.7(3) . .
O4W La2 O19W 136.8(3) . .
O32 La2 O19W 137.6(4) . .
O64 La2 O19W 74.9(3) 2_766 .
O3W La2 O19W 82.4(4) . .
O34 La2 O19W 74.6(3) . .
O5W La2 O16 72.4(3) . .
O33 La2 O16 124.5(2) . .
O4W La2 O16 69.8(3) . .
O32 La2 O16 128.9(2) . .
O64 La2 O16 125.9(2) 2_766 .
O3W La2 O16 67.5(3) . .
O34 La2 O16 131.6(3) . .
O19W La2 O16 67.5(3) . .
O76 La3 O40 141.2(3) 2_756 .
O76 La3 O43 78.0(3) 2_756 .
O40 La3 O43 69.1(3) . .
O76 La3 O6W 80.7(3) 2_756 .
O40 La3 O6W 70.4(2) . .
O43 La3 O6W 72.3(3) . .
O76 La3 O8W 75.4(3) 2_756 .
O40 La3 O8W 143.3(3) . .
O43 La3 O8W 137.6(3) . .
O6W La3 O8W 133.3(2) . .
O76 La3 O7W 130.5(3) 2_756 .
O40 La3 O7W 73.1(3) . .
O43 La3 O7W 140.5(3) . .
O6W La3 O7W 85.0(3) . .
O8W La3 O7W 81.1(3) . .
O76 La3 O74 80.4(2) 2_756 .
O40 La3 O74 104.5(2) . .
O43 La3 O74 67.6(2) . .
O6W La3 O74 138.3(3) . .
O8W La3 O74 75.8(3) . .
O7W La3 O74 134.5(3) . .
O76 La3 O42 142.4(2) 2_756 .
O40 La3 O42 68.7(2) . .
O43 La3 O42 105.3(2) . .
O6W La3 O42 136.6(3) . .
O8W La3 O42 78.3(2) . .
O7W La3 O42 69.9(3) . .
O74 La3 O42 67.3(2) . .
O76 La3 O75 65.9(3) 2_756 2_756
O40 La3 O75 120.9(2) . 2_756
O43 La3 O75 128.3(2) . 2_756
O6W La3 O75 66.6(2) . 2_756
O8W La3 O75 67.2(2) . 2_756
O7W La3 O75 64.9(3) . 2_756
O74 La3 O75 134.6(2) . 2_756
O42 La3 O75 126.0(2) . 2_756
O9W La4 O35 73.6(3) . .
O9W La4 O63 140.4(3) . 2_766
O35 La4 O63 68.5(2) . 2_766
O9W La4 O61 134.2(3) . 2_766
O35 La4 O61 104.9(2) . 2_766
O63 La4 O61 68.5(3) 2_766 2_766
O9W La4 O36 70.2(3) . .
O35 La4 O36 68.6(2) . .
O63 La4 O36 104.9(2) 2_766 .
O61 La4 O36 67.2(2) 2_766 .
O9W La4 O12W 138.6(3) . .
O35 La4 O12W 138.9(3) . .
O63 La4 O12W 72.7(3) 2_766 .
O61 La4 O12W 71.7(3) 2_766 .
O36 La4 O12W 136.1(3) . .
O9W La4 O10W 87.3(3) . .
O35 La4 O10W 73.2(3) . .
O63 La4 O10W 71.6(3) 2_766 .
O61 La4 O10W 137.2(3) 2_766 .
O36 La4 O10W 139.8(3) . .
O12W La4 O10W 82.5(3) . .
O9W La4 O13W 80.0(3) . .
O35 La4 O13W 138.6(2) . .
O63 La4 O13W 137.7(3) 2_766 .
O61 La4 O13W 72.2(3) 2_766 .
O36 La4 O13W 72.7(2) . .
O12W La4 O13W 80.8(3) . .
O10W La4 O13W 137.2(3) . .
O9W La4 O11W 68.0(3) . .
O35 La4 O11W 126.0(3) . .
O63 La4 O11W 128.4(3) 2_766 .
O61 La4 O11W 129.1(3) 2_766 .
O36 La4 O11W 126.6(3) . .
O12W La4 O11W 71.0(3) . .
O10W La4 O11W 68.5(3) . .
O13W La4 O11W 68.8(3) . .
O56 La5 O52 69.1(3) . .
O56 La5 O17W 134.7(3) . .
O52 La5 O17W 140.7(3) . .
O56 La5 O14W 72.3(3) . .
O52 La5 O14W 67.7(3) . .
O17W La5 O14W 140.7(3) . .
O56 La5 O15W 70.6(3) . .
O52 La5 O15W 136.3(3) . .
O17W La5 O15W 81.6(3) . .
O14W La5 O15W 84.6(3) . .
O56 La5 O58 104.8(2) . .
O52 La5 O58 67.8(2) . .
O17W La5 O58 74.9(3) . .
O14W La5 O58 132.9(3) . .
O15W La5 O58 140.3(3) . .
O56 La5 O57 68.0(3) . .
O52 La5 O57 104.3(2) . .
O17W La5 O57 70.8(3) . .
O14W La5 O57 139.5(3) . .
O15W La5 O57 75.1(3) . .
O58 La5 O57 67.2(2) . .
O56 La5 O16W 126.4(3) . .
O52 La5 O16W 124.5(3) . .
O17W La5 O16W 71.4(3) . .
O14W La5 O16W 69.3(3) . .
O15W La5 O16W 69.8(3) . .
O58 La5 O16W 128.7(3) . .
O57 La5 O16W 131.2(2) . .
O56 La5 O18W 139.7(3) . .
O52 La5 O18W 72.3(3) . .
O17W La5 O18W 83.9(4) . .
O14W La5 O18W 82.9(4) . .
O15W La5 O18W 138.9(3) . .
O58 La5 O18W 69.9(3) . .
O57 La5 O18W 134.4(3) . .
O16W La5 O18W 69.1(3) . .
O66 La6 O65 68.7(2) 2_665 2_665
O66 La6 O59 104.9(2) 2_665 .
O65 La6 O59 67.9(2) 2_665 .
O66 La6 O21W 74.5(4) 2_665 .
O65 La6 O21W 140.1(4) 2_665 .
O59 La6 O21W 138.7(3) . .
O66 La6 O50 68.1(3) 2_665 .
O65 La6 O50 104.4(3) 2_665 .
O59 La6 O50 67.7(2) . .
O21W La6 O50 74.6(3) . .
O66 La6 O22W 129.5(4) 2_665 .
O65 La6 O22W 124.2(3) 2_665 .
O59 La6 O22W 125.5(4) . .
O21W La6 O22W 70.2(4) . .
O50 La6 O22W 131.3(3) . .
O66 La6 O23W 72.8(3) 2_665 .
O65 La6 O23W 71.1(3) 2_665 .
O59 La6 O23W 136.3(3) . .
O21W La6 O23W 83.9(4) . .
O50 La6 O23W 139.0(3) . .
O22W La6 O23W 68.6(4) . .
O66 La6 O24W 137.9(4) 2_665 .
O65 La6 O24W 71.1(4) 2_665 .
O59 La6 O24W 70.3(3) . .
O21W La6 O24W 137.2(4) . .
O50 La6 O24W 135.7(4) . .
O22W La6 O24W 67.0(4) . .
O23W La6 O24W 82.9(4) . .
O66 La6 O20W 136.6(3) 2_665 .
O65 La6 O20W 139.3(3) 2_665 .
O59 La6 O20W 73.8(3) . .
O21W La6 O20W 79.4(4) . .
O50 La6 O20W 72.0(3) . .
O22W La6 O20W 69.4(4) . .
O23W La6 O20W 137.9(4) . .
O24W La6 O20W 83.7(4) . .
O73 Mn1 O71 178.2(3) . .
O73 Mn1 O14 90.4(3) . .
O71 Mn1 O14 90.8(3) . .
O73 Mn1 O69 89.0(3) . .
O71 Mn1 O69 89.7(3) . .
O14 Mn1 O69 87.4(3) . .
O73 Mn1 O68 90.6(3) . .
O71 Mn1 O68 90.6(3) . .
O14 Mn1 O68 90.5(3) . .
O69 Mn1 O68 177.9(3) . .
O73 Mn1 O72 89.7(3) . .
O71 Mn1 O72 89.2(3) . .
O14 Mn1 O72 177.2(3) . .
O69 Mn1 O72 95.4(3) . .
O68 Mn1 O72 86.7(3) . .
O38 Mn2 O38 180.0(3) . 2_766
O38 Mn2 O41 90.4(3) . .
O38 Mn2 O41 89.6(3) 2_766 .
O38 Mn2 O41 89.6(3) . 2_766
O38 Mn2 O41 90.4(3) 2_766 2_766
O41 Mn2 O41 180.0(4) . 2_766
O38 Mn2 O62 90.1(3) . 2_766
O38 Mn2 O62 89.9(3) 2_766 2_766
O41 Mn2 O62 90.5(3) . 2_766
O41 Mn2 O62 89.5(3) 2_766 2_766
O38 Mn2 O62 89.9(3) . .
O38 Mn2 O62 90.1(3) 2_766 .
O41 Mn2 O62 89.5(3) . .
O41 Mn2 O62 90.5(3) 2_766 .
O62 Mn2 O62 180.0(4) 2_766 .
O38 Mn2 V14 135.6(2) . 2_766
O38 Mn2 V14 44.4(2) 2_766 2_766
O41 Mn2 V14 89.6(2) . 2_766
O41 Mn2 V14 90.4(2) 2_766 2_766
O62 Mn2 V14 45.5(2) 2_766 2_766
O62 Mn2 V14 134.5(2) . 2_766
O38 Mn2 V16 135.5(2) . 2_766
O38 Mn2 V16 44.5(2) 2_766 2_766
O41 Mn2 V16 134.1(2) . 2_766
O41 Mn2 V16 45.9(2) 2_766 2_766
O62 Mn2 V16 90.0(2) 2_766 2_766
O62 Mn2 V16 90.0(2) . 2_766
V14 Mn2 V16 59.80(5) 2_766 2_766
O38 Mn2 V15 90.4(2) . 2_766
O38 Mn2 V15 89.6(2) 2_766 2_766
O41 Mn2 V15 135.2(2) . 2_766
O41 Mn2 V15 44.8(2) 2_766 2_766
O62 Mn2 V15 44.7(2) 2_766 2_766
O62 Mn2 V15 135.3(2) . 2_766
V14 Mn2 V15 60.20(6) 2_766 2_766
V16 Mn2 V15 60.20(5) 2_766 2_766
O38 Mn2 V19 134.2(2) . 2_766
O38 Mn2 V19 45.8(2) 2_766 2_766
O41 Mn2 V19 89.5(2) . 2_766
O41 Mn2 V19 90.5(2) 2_766 2_766
O62 Mn2 V19 135.7(2) 2_766 2_766
O62 Mn2 V19 44.3(2) . 2_766
V14 Mn2 V19 90.18(6) 2_766 2_766
V16 Mn2 V19 60.04(5) 2_766 2_766
V15 Mn2 V19 120.24(5) 2_766 2_766
O38 Mn2 V17 45.7(2) . 2_766
O38 Mn2 V17 134.3(2) 2_766 2_766
O41 Mn2 V17 136.1(2) . 2_766
O41 Mn2 V17 43.9(2) 2_766 2_766
O62 Mn2 V17 89.8(2) 2_766 2_766
O62 Mn2 V17 90.2(2) . 2_766
V14 Mn2 V17 120.06(5) 2_766 2_766
V16 Mn2 V17 89.76(5) 2_766 2_766
V15 Mn2 V17 59.86(6) 2_766 2_766
V19 Mn2 V17 119.30(5) 2_766 2_766
O38 Mn2 V18 89.9(2) . 2_766
O38 Mn2 V18 90.1(2) 2_766 2_766
O41 Mn2 V18 135.1(2) . 2_766
O41 Mn2 V18 44.9(2) 2_766 2_766
O62 Mn2 V18 134.4(2) 2_766 2_766
O62 Mn2 V18 45.6(2) . 2_766
V14 Mn2 V18 119.75(5) 2_766 2_766
V16 Mn2 V18 59.95(5) 2_766 2_766
V15 Mn2 V18 89.70(6) 2_766 2_766
V19 Mn2 V18 59.93(5) 2_766 2_766
V17 Mn2 V18 59.37(5) 2_766 2_766
O70 Mn3 O70 180.0(5) . 2_665
O70 Mn3 O55 89.8(3) . .
O70 Mn3 O55 90.2(3) 2_665 .
O70 Mn3 O55 90.2(3) . 2_665
O70 Mn3 O55 89.8(3) 2_665 2_665
O55 Mn3 O55 180.0(4) . 2_665
O70 Mn3 O53 89.6(3) . .
O70 Mn3 O53 90.4(3) 2_665 .
O55 Mn3 O53 90.6(3) . .
O55 Mn3 O53 89.4(3) 2_665 .
O70 Mn3 O53 90.4(3) . 2_665
O70 Mn3 O53 89.6(3) 2_665 2_665
O55 Mn3 O53 89.4(3) . 2_665
O55 Mn3 O53 90.6(3) 2_665 2_665
O53 Mn3 O53 180.0(3) . 2_665
O70 Mn3 V22 46.0(2) . 2_665
O70 Mn3 V22 134.0(2) 2_665 2_665
O55 Mn3 V22 135.7(2) . 2_665
O55 Mn3 V22 44.3(2) 2_665 2_665
O53 Mn3 V22 89.5(2) . 2_665
O53 Mn3 V22 90.5(2) 2_665 2_665
O70 Mn3 V24 90.5(2) . 2_665
O70 Mn3 V24 89.5(2) 2_665 2_665
O55 Mn3 V24 134.7(2) . 2_665
O55 Mn3 V24 45.3(2) 2_665 2_665
O53 Mn3 V24 134.7(3) . 2_665
O53 Mn3 V24 45.3(3) 2_665 2_665
V22 Mn3 V24 59.94(5) 2_665 2_665
O70 Mn3 V20 44.4(2) . 2_665
O70 Mn3 V20 135.6(2) 2_665 2_665
O55 Mn3 V20 90.3(2) . 2_665
O55 Mn3 V20 89.7(2) 2_665 2_665
O53 Mn3 V20 45.2(2) . 2_665
O53 Mn3 V20 134.8(2) 2_665 2_665
V22 Mn3 V20 59.95(5) 2_665 2_665
V24 Mn3 V20 119.88(5) 2_665 2_665
O70 Mn3 V23 45.8(2) . 2_665
O70 Mn3 V23 134.2(2) 2_665 2_665
O55 Mn3 V23 89.8(2) . 2_665
O55 Mn3 V23 90.2(2) 2_665 2_665
O53 Mn3 V23 135.4(2) . 2_665
O53 Mn3 V23 44.6(2) 2_665 2_665
V22 Mn3 V23 60.90(5) 2_665 2_665
V24 Mn3 V23 59.78(6) 2_665 2_665
V20 Mn3 V23 90.22(5) 2_665 2_665
O70 Mn3 V25 90.0(2) . 2_665
O70 Mn3 V25 90.0(2) 2_665 2_665
O55 Mn3 V25 45.0(2) . 2_665
O55 Mn3 V25 135.0(2) 2_665 2_665
O53 Mn3 V25 135.6(3) . 2_665
O53 Mn3 V25 44.4(3) 2_665 2_665
V22 Mn3 V25 120.47(5) 2_665 2_665
V24 Mn3 V25 89.68(6) 2_665 2_665
V20 Mn3 V25 120.08(5) 2_665 2_665
V23 Mn3 V25 59.57(5) 2_665 2_665
O70 Mn3 V21 44.1(2) . 2_665
O70 Mn3 V21 135.9(2) 2_665 2_665
O55 Mn3 V21 45.7(2) . 2_665
O55 Mn3 V21 134.3(2) 2_665 2_665
O53 Mn3 V21 90.2(2) . 2_665
O53 Mn3 V21 89.8(2) 2_665 2_665
V22 Mn3 V21 90.06(6) 2_665 2_665
V24 Mn3 V21 119.71(6) 2_665 2_665
V20 Mn3 V21 59.54(5) 2_665 2_665
V23 Mn3 V21 59.94(5) 2_665 2_665
V25 Mn3 V21 60.53(5) 2_665 2_665
O31 V1 O30 104.3(4) . .
O31 V1 O27 102.7(4) . .
O30 V1 O27 92.7(4) . .
O31 V1 O29 101.8(4) . .
O30 V1 O29 86.6(4) . .
O27 V1 O29 154.9(4) . .
O31 V1 O28 101.4(4) . .
O30 V1 O28 153.8(4) . .
O27 V1 O28 86.5(3) . .
O29 V1 O28 83.3(3) . .
O31 V1 O71 176.2(4) . .
O30 V1 O71 79.0(3) . .
O27 V1 O71 78.9(3) . .
O29 V1 O71 76.3(3) . .
O28 V1 O71 75.2(3) . .
O23 V2 O27 102.6(4) . .
O23 V2 O22 103.7(4) . .
O27 V2 O22 93.5(4) . .
O23 V2 O69 102.0(4) . .
O27 V2 O69 153.8(3) . .
O22 V2 O69 89.5(3) . .
O23 V2 O24 100.6(4) . .
O27 V2 O24 88.9(4) . .
O22 V2 O24 154.5(3) . .
O69 V2 O24 77.7(3) . .
O23 V2 O71 176.4(4) . .
O27 V2 O71 79.6(3) . .
O22 V2 O71 78.9(3) . .
O69 V2 O71 75.4(3) . .
O24 V2 O71 76.5(3) . .
O25 V3 O28 104.1(4) . .
O25 V3 O24 100.7(3) . .
O28 V3 O24 95.5(4) . .
O25 V3 O26 101.7(4) . .
O28 V3 O26 94.6(3) . .
O24 V3 O26 152.3(3) . .
O25 V3 O14 100.0(4) . .
O28 V3 O14 155.8(3) . .
O24 V3 O14 81.7(3) . .
O26 V3 O14 78.5(3) . .
O25 V3 O71 174.8(4) . .
O28 V3 O71 81.1(3) . .
O24 V3 O71 79.0(3) . .
O26 V3 O71 77.2(3) . .
O14 V3 O71 74.8(3) . .
O19 V4 O29 104.0(4) . .
O19 V4 O20 101.5(4) . .
O29 V4 O20 94.6(4) . .
O19 V4 O26 101.5(4) . .
O29 V4 O26 95.9(4) . .
O20 V4 O26 151.5(3) . .
O19 V4 O68 99.0(4) . .
O29 V4 O68 157.0(3) . .
O20 V4 O68 80.8(3) . .
O26 V4 O68 79.3(3) . .
O19 V4 O71 174.2(4) . .
O29 V4 O71 81.8(3) . .
O20 V4 O71 77.8(3) . .
O26 V4 O71 77.6(3) . .
O68 V4 O71 75.2(3) . .
O21 V5 O22 103.7(4) . .
O21 V5 O30 103.8(5) . .
O22 V5 O30 93.6(4) . .
O21 V5 O20 101.5(4) . .
O22 V5 O20 153.6(3) . .
O30 V5 O20 87.9(4) . .
O21 V5 O72 101.4(4) . .
O22 V5 O72 89.5(3) . .
O30 V5 O72 153.1(4) . .
O20 V5 O72 77.9(3) . .
O21 V5 O71 175.9(4) . .
O22 V5 O71 79.1(3) . .
O30 V5 O71 78.9(3) . .
O20 V5 O71 75.3(3) . .
O72 V5 O71 75.4(3) . .
O1 V6 O4 104.6(4) . .
O1 V6 O2 103.6(4) . .
O4 V6 O2 91.7(4) . .
O1 V6 O5 100.7(4) . .
O4 V6 O5 87.7(3) . .
O2 V6 O5 154.9(4) . .
O1 V6 O3 101.4(4) . .
O4 V6 O3 153.7(4) . .
O2 V6 O3 86.4(3) . .
O5 V6 O3 83.1(3) . .
O1 V6 O73 175.8(4) . .
O4 V6 O73 79.0(3) . .
O2 V6 O73 78.3(3) . .
O5 V6 O73 77.0(3) . .
O3 V6 O73 74.9(3) . .
O75 V7 O3 104.8(4) . .
O75 V7 O12 98.6(3) . .
O3 V7 O12 95.7(4) . .
O75 V7 O11 103.8(3) . .
O3 V7 O11 94.6(4) . .
O12 V7 O11 152.0(3) . .
O75 V7 O14 98.5(4) . .
O3 V7 O14 156.7(3) . .
O12 V7 O14 81.3(3) . .
O11 V7 O14 79.0(3) . .
O75 V7 O73 172.1(4) . .
O3 V7 O73 82.7(3) . .
O12 V7 O73 77.9(3) . .
O11 V7 O73 77.7(3) . .
O14 V7 O73 74.1(3) . .
O6 V8 O7 103.8(4) . .
O6 V8 O2 101.4(4) . .
O7 V8 O2 93.1(4) . .
O6 V8 O12 101.1(4) . .
O7 V8 O12 154.1(3) . .
O2 V8 O12 89.0(4) . .
O6 V8 O69 102.9(4) . .
O7 V8 O69 90.0(3) . .
O2 V8 O69 154.0(4) . .
O12 V8 O69 77.4(3) . .
O6 V8 O73 176.1(4) . .
O7 V8 O73 79.5(3) . .
O2 V8 O73 80.5(3) . .
O12 V8 O73 75.4(3) . .
O69 V8 O73 74.7(3) . .
O8 V9 O7 103.4(4) . .
O8 V9 O4 104.2(5) . .
O7 V9 O4 92.7(4) . .
O8 V9 O9 100.9(4) . .
O7 V9 O9 154.8(3) . .
O4 V9 O9 87.9(3) . .
O8 V9 O72 100.6(4) . .
O7 V9 O72 90.2(3) . .
O4 V9 O72 153.6(3) . .
O9 V9 O72 78.6(3) . .
O8 V9 O73 175.2(4) . .
O7 V9 O73 79.0(3) . .
O4 V9 O73 79.7(3) . .
O9 V9 O73 76.3(3) . .
O72 V9 O73 75.1(3) . .
O10 V10 O5 104.3(4) . .
O10 V10 O9 102.3(4) . .
O5 V10 O9 95.1(4) . .
O10 V10 O11 101.6(4) . .
O5 V10 O11 95.0(4) . .
O9 V10 O11 150.9(4) . .
O10 V10 O68 99.1(4) . .
O5 V10 O68 156.6(3) . .
O9 V10 O68 80.5(3) . .
O11 V10 O68 79.4(3) . .
O10 V10 O73 173.0(4) . .
O5 V10 O73 82.6(3) . .
O9 V10 O73 77.8(3) . .
O11 V10 O73 76.5(3) . .
O68 V10 O73 74.0(3) . .
O13 V11 O76 105.8(4) . .
O13 V11 O24 101.9(4) . .
O76 V11 O24 102.6(4) . .
O13 V11 O12 101.6(4) . .
O76 V11 O12 99.9(4) . .
O24 V11 O12 141.4(3) . .
O13 V11 O69 94.2(4) . .
O76 V11 O69 159.9(4) . .
O24 V11 O69 74.5(3) . .
O12 V11 O69 73.6(3) . .
O13 V11 O14 162.3(4) . .
O76 V11 O14 91.9(3) . .
O24 V11 O14 74.2(3) . .
O12 V11 O14 74.0(3) . .
O69 V11 O14 68.1(3) . .
O15 V12 O16 104.8(4) . .
O15 V12 O26 102.0(4) . .
O16 V12 O26 103.1(4) . .
O15 V12 O11 99.5(4) . .
O16 V12 O11 102.4(4) . .
O26 V12 O11 141.0(3) . .
O15 V12 O14 89.4(3) . .
O16 V12 O14 165.8(3) . .
O26 V12 O14 74.0(3) . .
O11 V12 O14 74.1(3) . .
O15 V12 O68 159.3(3) . .
O16 V12 O68 95.8(3) . .
O26 V12 O68 74.3(3) . .
O11 V12 O68 74.1(3) . .
O14 V12 O68 70.0(2) . .
O17 V13 O18 100.6(4) . .
O17 V13 O9 103.9(4) . .
O18 V13 O9 102.5(4) . .
O17 V13 O20 100.5(4) . .
O18 V13 O20 100.4(4) . .
O9 V13 O20 142.5(3) . .
O17 V13 O72 164.0(3) . .
O18 V13 O72 95.2(3) . .
O9 V13 O72 74.3(3) . .
O20 V13 O72 74.4(3) . .
O17 V13 O68 94.5(3) . .
O18 V13 O68 164.7(3) . .
O9 V13 O68 75.2(3) . .
O20 V13 O68 74.8(3) . .
O72 V13 O68 69.6(2) . .
O34 V14 O35 105.7(4) . .
O34 V14 O37 99.4(3) . .
O35 V14 O37 98.9(4) . .
O34 V14 O44 99.1(3) . 2_766
O35 V14 O44 98.9(3) . 2_766
O37 V14 O44 149.7(3) . 2_766
O34 V14 O38 90.8(3) . .
O35 V14 O38 163.4(3) . .
O37 V14 O38 77.8(3) . .
O44 V14 O38 78.1(3) 2_766 .
O34 V14 O62 163.9(3) . .
O35 V14 O62 90.4(3) . .
O37 V14 O62 77.7(3) . .
O44 V14 O62 77.8(3) 2_766 .
O38 V14 O62 73.1(3) . .
O36 V15 O42 104.2(4) . .
O36 V15 O45 99.3(3) . 2_766
O42 V15 O45 98.7(3) . 2_766
O36 V15 O37 99.6(3) . .
O42 V15 O37 99.9(3) . .
O45 V15 O37 149.2(3) 2_766 .
O36 V15 O62 90.9(3) . .
O42 V15 O62 164.9(3) . .
O45 V15 O62 77.7(3) 2_766 .
O37 V15 O62 77.9(3) . .
O36 V15 O41 163.8(3) . .
O42 V15 O41 92.0(3) . .
O45 V15 O41 76.8(3) 2_766 .
O37 V15 O41 78.3(3) . .
O62 V15 O41 72.9(3) . .
O40 V16 O32 105.4(4) . .
O40 V16 O37 98.5(3) . .
O32 V16 O37 98.3(3) . .
O40 V16 O39 100.0(4) . .
O32 V16 O39 100.6(4) . .
O37 V16 O39 148.9(3) . .
O40 V16 O38 163.5(3) . .
O32 V16 O38 91.1(3) . .
O37 V16 O38 77.6(3) . .
O39 V16 O38 77.6(3) . .
O40 V16 O41 90.8(3) . .
O32 V16 O41 163.8(3) . .
O37 V16 O41 77.7(3) . .
O39 V16 O41 77.2(3) . .
O38 V16 O41 72.7(3) . .
O74 V17 O64 104.6(4) . .
O74 V17 O44 99.7(3) . .
O64 V17 O44 99.4(4) . .
O74 V17 O45 99.7(4) . 2_766
O64 V17 O45 99.0(3) . 2_766
O44 V17 O45 148.9(3) . 2_766
O74 V17 O41 91.9(3) . .
O64 V17 O41 163.4(3) . .
O44 V17 O41 78.0(3) . .
O45 V17 O41 77.2(3) 2_766 .
O74 V17 O38 164.4(3) . 2_766
O64 V17 O38 91.0(3) . 2_766
O44 V17 O38 77.4(3) . 2_766
O45 V17 O38 77.4(3) 2_766 2_766
O41 V17 O38 72.4(3) . 2_766
O63 V18 O43 105.1(4) . .
O63 V18 O39 99.1(4) . .
O43 V18 O39 100.3(4) . .
O63 V18 O44 98.8(4) . .
O43 V18 O44 99.7(3) . .
O39 V18 O44 148.5(3) . .
O63 V18 O41 163.1(3) . .
O43 V18 O41 91.8(3) . .
O39 V18 O41 78.4(3) . .
O44 V18 O41 77.0(3) . .
O63 V18 O62 90.3(3) . 2_766
O43 V18 O62 164.6(3) . 2_766
O39 V18 O62 76.4(3) . 2_766
O44 V18 O62 77.8(3) . 2_766
O41 V18 O62 72.9(3) . 2_766
O33 V19 O61 105.5(4) . .
O33 V19 O39 99.7(3) . .
O61 V19 O39 99.7(3) . .
O33 V19 O45 98.4(3) . .
O61 V19 O45 100.0(4) . .
O39 V19 O45 148.5(3) . .
O33 V19 O62 163.1(3) . 2_766
O61 V19 O62 91.4(3) . 2_766
O39 V19 O62 77.8(3) . 2_766
O45 V19 O62 77.4(3) . 2_766
O33 V19 O38 90.2(3) . .
O61 V19 O38 164.3(3) . .
O39 V19 O38 77.2(3) . .
O45 V19 O38 77.1(3) . .
O62 V19 O38 72.9(3) 2_766 .
O57 V20 O67 104.7(4) . .
O57 V20 O60 100.9(4) . .
O67 V20 O60 98.6(4) . .
O57 V20 O49 98.9(4) . 2_665
O67 V20 O49 98.4(4) . 2_665
O60 V20 O49 149.6(3) . 2_665
O57 V20 O70 91.8(3) . 2_665
O67 V20 O70 163.5(3) . 2_665
O60 V20 O70 77.8(3) . 2_665
O49 V20 O70 78.8(3) 2_665 2_665
O57 V20 O53 164.2(3) . 2_665
O67 V20 O53 91.0(3) . 2_665
O60 V20 O53 77.7(3) . 2_665
O49 V20 O53 77.0(3) 2_665 2_665
O70 V20 O53 72.5(3) 2_665 2_665
O59 V21 O58 105.7(4) . .
O59 V21 O51 98.2(3) . .
O58 V21 O51 100.4(3) . .
O59 V21 O60 99.5(4) . .
O58 V21 O60 99.4(3) . .
O51 V21 O60 148.6(3) . .
O59 V21 O70 162.6(3) . 2_665
O58 V21 O70 91.7(3) . 2_665
O51 V21 O70 77.9(3) . 2_665
O60 V21 O70 77.4(3) . 2_665
O59 V21 O55 90.4(3) . 2_665
O58 V21 O55 163.9(4) . 2_665
O51 V21 O55 76.9(3) . 2_665
O60 V21 O55 77.4(3) . 2_665
O70 V21 O55 72.2(3) 2_665 2_665
O66 V22 O56 104.4(4) . .
O66 V22 O49 99.4(4) . 2_665
O56 V22 O49 99.4(3) . 2_665
O66 V22 O54 100.4(4) . .
O56 V22 O54 97.5(4) . .
O49 V22 O54 149.8(3) 2_665 .
O66 V22 O55 92.2(4) . .
O56 V22 O55 163.4(4) . .
O49 V22 O55 78.3(3) 2_665 .
O54 V22 O55 78.4(3) . .
O66 V22 O70 164.9(3) . 2_665
O56 V22 O70 90.7(4) . 2_665
O49 V22 O70 77.6(3) 2_665 2_665
O54 V22 O70 77.3(3) . 2_665
O55 V22 O70 72.7(3) . 2_665
O52 V23 O47 105.1(4) . .
O52 V23 O51 98.6(4) . .
O47 V23 O51 100.3(4) . .
O52 V23 O54 98.5(4) . .
O47 V23 O54 99.2(4) . .
O51 V23 O54 149.6(3) . .
O52 V23 O53 162.7(3) . .
O47 V23 O53 92.2(3) . .
O51 V23 O53 77.8(3) . .
O54 V23 O53 78.4(3) . .
O52 V23 O70 90.2(3) . 2_665
O47 V23 O70 164.8(3) . 2_665
O51 V23 O70 77.2(3) . 2_665
O54 V23 O70 77.8(3) . 2_665
O53 V23 O70 72.6(2) . 2_665
O65 V24 O48 103.7(4) . .
O65 V24 O60 98.5(4) . 2_665
O48 V24 O60 99.7(3) . 2_665
O65 V24 O54 100.0(4) . .
O48 V24 O54 98.7(4) . .
O60 V24 O54 149.9(3) 2_665 .
O65 V24 O55 90.5(3) . .
O48 V24 O55 165.8(4) . .
O60 V24 O55 78.3(3) 2_665 .
O54 V24 O55 78.0(3) . .
O65 V24 O53 163.4(3) . .
O48 V24 O53 92.9(3) . .
O60 V24 O53 77.6(3) 2_665 .
O54 V24 O53 77.8(3) . .
O55 V24 O53 73.0(3) . .
O50 V25 O46 104.6(4) . .
O50 V25 O49 100.2(4) . .
O46 V25 O49 99.1(4) . .
O50 V25 O51 98.2(4) . .
O46 V25 O51 99.5(4) . .
O49 V25 O51 149.5(3) . .
O50 V25 O53 163.6(3) . .
O46 V25 O53 91.8(4) . .
O49 V25 O53 78.0(3) . .
O51 V25 O53 77.5(3) . .
O50 V25 O55 91.1(3) . 2_665
O46 V25 O55 164.3(4) . 2_665
O49 V25 O55 77.9(3) . 2_665
O51 V25 O55 77.7(3) . 2_665
O53 V25 O55 72.5(3) . 2_665
V8 O2 V6 115.9(4) . .
V7 O3 V6 116.2(4) . .
V6 O4 V9 117.0(4) . .
V10 O5 V6 115.6(4) . .
V9 O7 V8 116.2(4) . .
V13 O9 V10 107.5(4) . .
V13 O9 V9 103.9(4) . .
V10 O9 V9 112.8(3) . .
V12 O11 V10 108.4(3) . .
V12 O11 V7 108.5(4) . .
V10 O11 V7 111.1(4) . .
V7 O12 V11 108.9(4) . .
V7 O12 V8 112.0(3) . .
V11 O12 V8 104.7(4) . .
Mn1 O14 V3 99.5(3) . .
Mn1 O14 V7 98.9(3) . .
V3 O14 V7 161.4(4) . .
Mn1 O14 V12 100.4(3) . .
V3 O14 V12 90.0(3) . .
V7 O14 V12 89.6(3) . .
Mn1 O14 V11 99.4(3) . .
V3 O14 V11 87.1(3) . .
V7 O14 V11 87.1(2) . .
V12 O14 V11 160.2(3) . .
V12 O16 La2 142.8(4) . .
V13 O17 La1 98.2(4) . .
V13 O18 La1 102.8(4) . .
V4 O20 V13 108.0(4) . .
V4 O20 V5 112.9(3) . .
V13 O20 V5 103.8(4) . .
V5 O22 V2 116.3(4) . .
V11 O24 V3 108.6(4) . .
V11 O24 V2 103.9(4) . .
V3 O24 V2 111.3(3) . .
V12 O26 V4 108.8(4) . .
V12 O26 V3 108.6(3) . .
V4 O26 V3 110.8(4) . .
V2 O27 V1 116.1(4) . .
V3 O28 V1 116.8(5) . .
V4 O29 V1 115.2(4) . .
V1 O30 V5 116.7(4) . .
V16 O32 La2 135.2(4) . .
V19 O33 La2 136.3(4) . .
V14 O34 La2 135.9(4) . .
V14 O35 La4 135.9(4) . .
V15 O36 La4 134.4(4) . .
V14 O37 V16 108.4(4) . .
V14 O37 V15 108.9(3) . .
V16 O37 V15 108.9(4) . .
Mn2 O38 V14 99.3(3) . .
Mn2 O38 V16 99.3(3) . .
V14 O38 V16 89.2(3) . .
Mn2 O38 V19 97.9(3) . .
V14 O38 V19 162.8(4) . .
V16 O38 V19 88.5(2) . .
Mn2 O38 V17 98.0(3) . 2_766
V14 O38 V17 88.4(2) . 2_766
V16 O38 V17 162.7(4) . 2_766
V19 O38 V17 88.7(3) . 2_766
V19 O39 V18 110.3(4) . .
V19 O39 V16 109.4(3) . .
V18 O39 V16 109.0(3) . .
V16 O40 La3 136.1(4) . .
Mn2 O41 V17 100.0(3) . .
Mn2 O41 V15 98.8(3) . .
V17 O41 V15 89.5(3) . .
Mn2 O41 V18 98.9(3) . .
V17 O41 V18 88.6(3) . .
V15 O41 V18 162.2(3) . .
Mn2 O41 V16 97.7(3) . .
V17 O41 V16 162.4(3) . .
V15 O41 V16 88.5(3) . .
V18 O41 V16 88.0(2) . .
V15 O42 La3 133.4(4) . .
V18 O43 La3 135.1(4) . .
V17 O44 V18 108.8(4) . .
V17 O44 V14 109.1(3) . 2_766
V18 O44 V14 109.6(4) . 2_766
V15 O45 V17 109.4(3) 2_766 2_766
V15 O45 V19 108.4(4) 2_766 .
V17 O45 V19 110.2(4) 2_766 .
V25 O46 La1 133.4(4) . .
V23 O47 La1 133.4(4) . .
V24 O48 La1 133.0(4) . .
V25 O49 V20 109.6(4) . 2_665
V25 O49 V22 108.2(3) . 2_665
V20 O49 V22 108.5(3) 2_665 2_665
V25 O50 La6 134.9(4) . .
V23 O51 V25 108.5(4) . .
V23 O51 V21 109.1(3) . .
V25 O51 V21 109.8(4) . .
V23 O52 La5 136.3(4) . .
Mn3 O53 V25 99.4(3) . .
Mn3 O53 V23 99.2(3) . .
V25 O53 V23 88.8(3) . .
Mn3 O53 V24 98.2(3) . .
V25 O53 V24 162.4(4) . .
V23 O53 V24 88.5(3) . .
Mn3 O53 V20 98.4(3) . 2_665
V25 O53 V20 88.9(3) . 2_665
V23 O53 V20 162.5(4) . 2_665
V24 O53 V20 88.5(3) . 2_665
V23 O54 V24 108.4(3) . .
V23 O54 V22 110.1(4) . .
V24 O54 V22 107.4(4) . .
Mn3 O55 V22 99.4(3) . .
Mn3 O55 V25 98.8(3) . 2_665
V22 O55 V25 88.5(2) . 2_665
Mn3 O55 V24 98.2(3) . .
V22 O55 V24 89.0(3) . .
V25 O55 V24 163.0(4) 2_665 .
Mn3 O55 V21 98.0(3) . 2_665
V22 O55 V21 162.5(4) . 2_665
V25 O55 V21 89.0(3) 2_665 2_665
V24 O55 V21 88.4(2) . 2_665
V22 O56 La5 135.9(4) . .
V20 O57 La5 134.8(4) . .
V21 O58 La5 134.4(4) . .
V21 O59 La6 135.9(4) . .
V20 O60 V24 109.8(4) . 2_665
V20 O60 V21 108.0(4) . .
V24 O60 V21 109.3(3) 2_665 .
V19 O61 La4 134.2(4) . 2_766
Mn2 O62 V19 99.1(3) . 2_766
Mn2 O62 V15 98.7(3) . .
V19 O62 V15 89.2(3) 2_766 .
Mn2 O62 V14 97.7(3) . .
V19 O62 V14 163.2(4) 2_766 .
V15 O62 V14 89.0(3) . .
Mn2 O62 V18 97.8(3) . 2_766
V19 O62 V18 88.7(2) 2_766 2_766
V15 O62 V18 163.5(4) . 2_766
V14 O62 V18 88.3(2) . 2_766
V18 O63 La4 136.0(4) . 2_766
V17 O64 La2 134.7(4) . 2_766
V24 O65 La6 136.0(4) . 2_665
V22 O66 La6 134.1(4) . 2_665
V20 O67 La1 134.6(4) . 2_665
Mn1 O68 V4 98.7(3) . .
Mn1 O68 V10 99.1(3) . .
V4 O68 V10 162.2(3) . .
Mn1 O68 V12 99.1(3) . .
V4 O68 V12 89.0(3) . .
V10 O68 V12 89.2(3) . .
Mn1 O68 V13 99.7(3) . .
V4 O68 V13 88.0(3) . .
V10 O68 V13 88.0(3) . .
V12 O68 V13 161.2(3) . .
Mn1 O69 V8 101.3(4) . .
Mn1 O69 V2 101.3(3) . .
V8 O69 V2 153.6(4) . .
Mn1 O69 V11 105.1(3) . .
V8 O69 V11 93.8(3) . .
V2 O69 V11 93.4(3) . .
Mn3 O70 V21 100.0(3) . 2_665
Mn3 O70 V20 99.5(3) . 2_665
V21 O70 V20 89.1(3) 2_665 2_665
Mn3 O70 V22 97.6(3) . 2_665
V21 O70 V22 162.4(3) 2_665 2_665
V20 O70 V22 88.3(2) 2_665 2_665
Mn3 O70 V23 97.9(3) . 2_665
V21 O70 V23 88.6(3) 2_665 2_665
V20 O70 V23 162.6(3) 2_665 2_665
V22 O70 V23 88.8(3) 2_665 2_665
Mn1 O71 V4 95.5(3) . .
Mn1 O71 V3 94.9(3) . .
V4 O71 V3 90.7(3) . .
Mn1 O71 V5 93.4(3) . .
V4 O71 V5 92.0(2) . .
V3 O71 V5 171.0(4) . .
Mn1 O71 V2 93.1(3) . .
V4 O71 V2 171.0(4) . .
V3 O71 V2 91.2(2) . .
V5 O71 V2 84.9(3) . .
Mn1 O71 V1 177.4(4) . .
V4 O71 V1 86.5(2) . .
V3 O71 V1 86.7(3) . .
V5 O71 V1 84.8(3) . .
V2 O71 V1 84.9(3) . .
Mn1 O72 V9 101.6(3) . .
Mn1 O72 V5 101.5(3) . .
V9 O72 V5 153.5(4) . .
Mn1 O72 V13 104.0(3) . .
V9 O72 V13 93.3(3) . .
V5 O72 V13 93.6(3) . .
Mn1 O73 V7 96.7(3) . .
Mn1 O73 V8 94.4(3) . .
V7 O73 V8 92.2(2) . .
Mn1 O73 V10 96.2(3) . .
V7 O73 V10 90.5(3) . .
V8 O73 V10 168.7(4) . .
Mn1 O73 V9 93.2(3) . .
V7 O73 V9 169.8(4) . .
V8 O73 V9 84.6(2) . .
V10 O73 V9 90.9(2) . .
Mn1 O73 V6 177.1(4) . .
V7 O73 V6 86.1(2) . .
V8 O73 V6 84.7(2) . .
V10 O73 V6 84.5(3) . .
V9 O73 V6 83.9(2) . .
V17 O74 La3 134.2(4) . .
V7 O75 La3 142.3(4) . 2_756
V11 O76 La3 145.9(5) . 2_756

loop_
_geom_bond_atom_site_label_1
_geom_bond_atom_site_label_2
_geom_bond_distance
_geom_bond_site_symmetry_2
La1 O2W 2.507(9) .
La1 O48 2.519(8) .
La1 O18 2.524(7) .
La1 O67 2.526(7) 2_665
La1 O47 2.526(6) .
La1 O1W 2.559(9) .
La1 O46 2.573(8) .
La1 O25W 2.573(10) .
La1 O17 2.645(7) .
La2 O5W 2.531(12) .
La2 O33 2.533(8) .
La2 O4W 2.533(8) .
La2 O32 2.541(8) .
La2 O64 2.545(7) 2_766
La2 O3W 2.556(10) .
La2 O34 2.554(7) .
La2 O19W 2.563(10) .
La2 O16 2.606(8) .
La3 O76 2.516(8) 2_756
La3 O40 2.526(8) .
La3 O43 2.528(8) .
La3 O6W 2.530(7) .
La3 O8W 2.533(8) .
La3 O7W 2.565(10) .
La3 O74 2.576(7) .
La3 O42 2.574(7) .
La3 O75 2.773(7) 2_756
La4 O9W 2.525(10) .
La4 O35 2.524(7) .
La4 O63 2.537(8) 2_766
La4 O61 2.550(8) 2_766
La4 O36 2.561(7) .
La4 O12W 2.570(8) .
La4 O10W 2.571(9) .
La4 O13W 2.588(8) .
La4 O11W 2.627(10) .
La5 O56 2.522(9) .
La5 O52 2.535(7) .
La5 O17W 2.542(10) .
La5 O14W 2.541(9) .
La5 O15W 2.548(9) .
La5 O58 2.566(8) .
La5 O57 2.572(8) .
La5 O16W 2.609(8) .
La5 O18W 2.631(9) .
La6 O66 2.540(9) 2_665
La6 O65 2.544(8) 2_665
La6 O59 2.551(8) .
La6 O21W 2.555(9) .
La6 O50 2.560(8) .
La6 O22W 2.564(12) .
La6 O23W 2.582(12) .
La6 O24W 2.585(11) .
La6 O20W 2.617(11) .
Mn1 O73 1.833(8) .
Mn1 O71 1.860(8) .
Mn1 O14 1.882(7) .
Mn1 O69 1.905(7) .
Mn1 O68 1.913(7) .
Mn1 O72 1.913(7) .
Mn2 O38 1.889(7) .
Mn2 O38 1.889(7) 2_766
Mn2 O41 1.893(7) .
Mn2 O41 1.893(7) 2_766
Mn2 O62 1.904(7) 2_766
Mn2 O62 1.904(7) .
Mn2 V14 3.150(2) 2_766
Mn2 V16 3.1557(19) 2_766
Mn2 V15 3.156(2) 2_766
Mn2 V19 3.157(2) 2_766
Mn2 V17 3.161(2) 2_766
Mn2 V18 3.164(2) 2_766
Mn3 O70 1.885(7) .
Mn3 O70 1.885(7) 2_665
Mn3 O55 1.890(7) .
Mn3 O55 1.890(7) 2_665
Mn3 O53 1.893(7) .
Mn3 O53 1.893(7) 2_665
Mn3 V22 3.1479(19) 2_665
Mn3 V24 3.149(2) 2_665
Mn3 V20 3.157(2) 2_665
Mn3 V23 3.157(2) 2_665
Mn3 V25 3.160(2) 2_665
Mn3 V21 3.163(2) 2_665
V1 O31 1.586(10) .
V1 O30 1.818(9) .
V1 O27 1.851(8) .
V1 O29 1.968(8) .
V1 O28 1.973(8) .
V1 O71 2.304(8) .
V2 O23 1.585(8) .
V2 O27 1.813(9) .
V2 O22 1.830(7) .
V2 O69 2.022(9) .
V2 O24 2.023(8) .
V2 O71 2.303(7) .
V3 O25 1.592(8) .
V3 O28 1.710(8) .
V3 O24 1.934(7) .
V3 O26 1.971(7) .
V3 O14 2.115(8) .
V3 O71 2.269(7) .
V4 O19 1.584(8) .
V4 O29 1.737(9) .
V4 O20 1.926(8) .
V4 O26 1.951(7) .
V4 O68 2.126(7) .
V4 O71 2.268(7) .
V5 O21 1.585(8) .
V5 O22 1.827(7) .
V5 O30 1.830(9) .
V5 O20 2.014(8) .
V5 O72 2.016(8) .
V5 O71 2.300(7) .
V6 O1 1.594(9) .
V6 O4 1.824(8) .
V6 O2 1.852(9) .
V6 O5 1.945(8) .
V6 O3 1.971(8) .
V6 O73 2.351(8) .
V7 O75 1.603(7) .
V7 O3 1.719(9) .
V7 O12 1.931(7) .
V7 O11 1.951(7) .
V7 O14 2.135(8) .
V7 O73 2.241(7) .
V8 O6 1.582(7) .
V8 O7 1.830(8) .
V8 O2 1.833(10) .
V8 O12 2.004(7) .
V8 O69 2.022(8) .
V8 O73 2.285(7) .
V9 O8 1.582(8) .
V9 O7 1.815(8) .
V9 O4 1.837(9) .
V9 O9 1.992(8) .
V9 O72 2.000(8) .
V9 O73 2.315(7) .
V10 O10 1.592(7) .
V10 O5 1.741(8) .
V10 O9 1.946(8) .
V10 O11 1.950(7) .
V10 O68 2.133(8) .
V10 O73 2.289(7) .
V11 O13 1.629(8) .
V11 O76 1.640(8) .
V11 O24 1.925(9) .
V11 O12 1.937(8) .
V11 O69 2.245(7) .
V11 O14 2.422(7) .
V12 O15 1.615(8) .
V12 O16 1.643(7) .
V12 O26 1.919(9) .
V12 O11 1.942(8) .
V12 O14 2.346(7) .
V12 O68 2.356(7) .
V13 O17 1.630(8) .
V13 O18 1.640(8) .
V13 O9 1.929(8) .
V13 O20 1.930(8) .
V13 O72 2.239(7) .
V13 O68 2.360(7) .
V14 O34 1.628(7) .
V14 O35 1.644(7) .
V14 O37 1.935(7) .
V14 O44 1.948(7) 2_766
V14 O38 2.235(8) .
V14 O62 2.267(7) .
V15 O36 1.657(7) .
V15 O42 1.667(7) .
V15 O45 1.925(8) 2_766
V15 O37 1.952(7) .
V15 O62 2.245(7) .
V15 O41 2.252(8) .
V16 O40 1.641(7) .
V16 O32 1.649(8) .
V16 O37 1.940(7) .
V16 O39 1.952(8) .
V16 O38 2.242(7) .
V16 O41 2.285(8) .
V17 O74 1.645(7) .
V17 O64 1.662(7) .
V17 O44 1.921(8) .
V17 O45 1.938(8) 2_766
V17 O41 2.225(8) .
V17 O38 2.285(7) 2_766
V18 O63 1.634(8) .
V18 O43 1.643(7) .
V18 O39 1.927(8) .
V18 O44 1.930(7) .
V18 O41 2.259(7) .
V18 O62 2.282(7) 2_766
V19 O33 1.647(8) .
V19 O61 1.649(8) .
V19 O39 1.919(7) .
V19 O45 1.954(7) .
V19 O62 2.235(7) 2_766
V19 O38 2.283(7) .
V20 O57 1.621(8) .
V20 O67 1.663(7) .
V20 O60 1.926(8) .
V20 O49 1.938(8) 2_665
V20 O70 2.240(7) 2_665
V20 O53 2.265(7) 2_665
V21 O59 1.636(8) .
V21 O58 1.642(7) .
V21 O51 1.953(7) .
V21 O60 1.952(7) .
V21 O70 2.234(8) 2_665
V21 O55 2.285(7) 2_665
V22 O66 1.644(8) .
V22 O56 1.649(8) .
V22 O49 1.943(7) 2_665
V22 O54 1.964(7) .
V22 O55 2.227(7) .
V22 O70 2.283(8) 2_665
V23 O52 1.649(7) .
V23 O47 1.661(7) .
V23 O51 1.924(8) .
V23 O54 1.935(8) .
V23 O53 2.243(7) .
V23 O70 2.285(7) 2_665
V24 O65 1.636(9) .
V24 O48 1.651(7) .
V24 O60 1.934(8) 2_665
V24 O54 1.938(7) .
V24 O55 2.262(7) .
V24 O53 2.261(9) .
V25 O50 1.639(8) .
V25 O46 1.647(8) .
V25 O49 1.922(7) .
V25 O51 1.942(7) .
V25 O53 2.240(8) .
V25 O55 2.260(7) 2_665
O38 V17 2.285(7) 2_766
O44 V14 1.948(7) 2_766
O45 V15 1.925(8) 2_766
O45 V17 1.938(8) 2_766
O49 V20 1.938(8) 2_665
O49 V22 1.943(7) 2_665
O53 V20 2.265(7) 2_665
O55 V25 2.260(7) 2_665
O55 V21 2.285(7) 2_665
O60 V24 1.934(8) 2_665
O61 La4 2.550(8) 2_766
O62 V19 2.235(7) 2_766
O62 V18 2.282(7) 2_766
O63 La4 2.537(8) 2_766
O64 La2 2.545(7) 2_766
O65 La6 2.544(8) 2_665
O66 La6 2.540(9) 2_665
O67 La1 2.526(7) 2_665
O70 V21 2.234(8) 2_665
O70 V20 2.240(7) 2_665
O70 V22 2.283(8) 2_665
O70 V23 2.285(7) 2_665
O75 La3 2.773(7) 2_756
O76 La3 2.516(8) 2_756
